data_4038142
loop_
_publ_author_name
'Li, Zhenmin'
'Xie, Jianwei'
'Lu, Ping'
'Wang, Yanguang'

_publ_section_title
;
 Synthesis of 8-Alkoxy-5H-isochromeno[3,4-c]isoquinolines and
 1-Alkoxy-4-arylisoquinolin-3-ols through Rh(III)-Catalyzed C-H
 Functionalization of Benzimidates with 4-Diazoisochroman-3-imines and
 4-Diazoisoquinolin-3-ones.
;
_journal_name_full 'The Journal of organic chemistry'
_journal_paper_doi 10.1021/acs.joc.0c00283
_journal_year 2020
_chemical_formula_moiety 'C25 H22 N2 O3 S'
_chemical_formula_sum 'C25 H22 N2 O3 S'
_chemical_formula_weight 430.50
_space_group_crystal_system monoclinic
_space_group_IT_number 14
_space_group_name_Hall '-P 2ybc'
_space_group_name_H-M_alt 'P 1 21/c 1'
_atom_sites_solution_hydrogens geom
_atom_sites_solution_primary direct
_audit_creation_date 2018-10-18
_audit_creation_method
;
Olex2 1.2
(compiled 2018.05.29 svn.r3508 for OlexSys, GUI svn.r5506)
;
_cell_angle_alpha 90
_cell_angle_beta 96.471(4)
_cell_angle_gamma 90
_cell_formula_units_Z 4
_cell_length_a 8.1535(3)
_cell_length_b 23.0669(9)
_cell_length_c 11.4261(6)
_cell_measurement_reflns_used 3269
_cell_measurement_temperature 296(2)
_cell_measurement_theta_max 29.3354
_cell_measurement_theta_min 1.9952
_cell_volume 2135.28(16)
_computing_cell_refinement
;
CrysAlisPro, Agilent Technologies,
Version 1.171.35.11 (release 16-05-2011 CrysAlis171 .NET)
(compiled May 16 2011,17:55:39)
;
_computing_data_collection
;
CrysAlisPro, Agilent Technologies,
Version 1.171.35.11 (release 16-05-2011 CrysAlis171 .NET)
(compiled May 16 2011,17:55:39)
;
_computing_data_reduction
;
CrysAlisPro, Agilent Technologies,
Version 1.171.35.11 (release 16-05-2011 CrysAlis171 .NET)
(compiled May 16 2011,17:55:39)
;
_computing_molecular_graphics 'Olex2 (Dolomanov et al., 2009)'
_computing_publication_material 'Olex2 (Dolomanov et al., 2009)'
_computing_structure_refinement 'ShelXL (Sheldrick, 2015)'
_computing_structure_solution 'ShelXS (Sheldrick, 2008)'
_diffrn_ambient_temperature 296.15
_diffrn_detector_area_resol_mean 10.3592
_diffrn_measured_fraction_theta_full 0.999
_diffrn_measured_fraction_theta_max 0.999
_diffrn_measurement_details
;
#__ type_ start__ end____ width___ exp.time_
  1 omega  -80.00   11.00   1.0000   10.0000
omega____ theta____ kappa____ phi______ frames
    -      -11.4683  -38.0000 -180.0000 91

#__ type_ start__ end____ width___ exp.time_
  2 omega  -79.00   11.00   1.0000   10.0000
omega____ theta____ kappa____ phi______ frames
    -      -11.4683  -38.0000  -90.0000 90
;
_diffrn_measurement_device_type 'Xcalibur, Atlas, Gemini ultra'
_diffrn_measurement_method '\w scans'
_diffrn_orient_matrix_UB_11 0.0408051000
_diffrn_orient_matrix_UB_12 -0.0009014000
_diffrn_orient_matrix_UB_13 0.0581751000
_diffrn_orient_matrix_UB_21 0.0136110000
_diffrn_orient_matrix_UB_22 0.0303343000
_diffrn_orient_matrix_UB_23 -0.0019549000
_diffrn_orient_matrix_UB_31 -0.0762587000
_diffrn_orient_matrix_UB_32 0.0049367000
_diffrn_orient_matrix_UB_33 0.0227038000
_diffrn_radiation_monochromator graphite
_diffrn_radiation_type MoK\a
_diffrn_radiation_wavelength 0.71073
_diffrn_reflns_av_R_equivalents 0.0307
_diffrn_reflns_av_unetI/netI 0.0436
_diffrn_reflns_Laue_measured_fraction_full 0.999
_diffrn_reflns_Laue_measured_fraction_max 0.999
_diffrn_reflns_limit_h_max 9
_diffrn_reflns_limit_h_min -8
_diffrn_reflns_limit_k_max 27
_diffrn_reflns_limit_k_min -19
_diffrn_reflns_limit_l_max 11
_diffrn_reflns_limit_l_min -13
_diffrn_reflns_number 9036
_diffrn_reflns_point_group_measured_fraction_full 0.999
_diffrn_reflns_point_group_measured_fraction_max 0.999
_diffrn_reflns_theta_full 25.242
_diffrn_reflns_theta_max 25.346
_diffrn_reflns_theta_min 1.999
_diffrn_source 'Enhance (Mo) X-ray Source'
_exptl_absorpt_coefficient_mu 0.182
_exptl_absorpt_correction_T_max 1.00000
_exptl_absorpt_correction_T_min 0.95326
_exptl_absorpt_correction_type multi-scan
_exptl_absorpt_process_details
;
CrysAlisPro, Agilent Technologies,
Version 1.171.35.11 (release 16-05-2011 CrysAlis171 .NET)
(compiled May 16 2011,17:55:39)
Empirical absorption correction using spherical harmonics,
 implemented in SCALE3 ABSPACK scaling algorithm.
;
_exptl_crystal_colour colourless
_exptl_crystal_colour_primary colourless
_exptl_crystal_density_diffrn 1.339
_exptl_crystal_description block
_exptl_crystal_F_000 904
_exptl_crystal_size_max 0.42
_exptl_crystal_size_mid 0.38
_exptl_crystal_size_min 0.36
_refine_diff_density_max 0.322
_refine_diff_density_min -0.358
_refine_diff_density_rms 0.058
_refine_ls_extinction_method none
_refine_ls_goodness_of_fit_ref 1.054
_refine_ls_hydrogen_treatment constr
_refine_ls_matrix_type full
_refine_ls_number_parameters 282
_refine_ls_number_reflns 3896
_refine_ls_number_restraints 0
_refine_ls_restrained_S_all 1.054
_refine_ls_R_factor_all 0.0693
_refine_ls_R_factor_gt 0.0487
_refine_ls_shift/su_max 0.000
_refine_ls_shift/su_mean 0.000
_refine_ls_structure_factor_coef Fsqd
_refine_ls_weighting_details 'w=1/[\s^2^(Fo^2^)+(0.0636P)^2^+0.4385P] where P=(Fo^2^+2Fc^2^)/3'
_refine_ls_weighting_scheme calc
_refine_ls_wR_factor_gt 0.1199
_refine_ls_wR_factor_ref 0.1349
_reflns_Friedel_coverage 0.000
_reflns_number_gt 2920
_reflns_number_total 3896
_reflns_threshold_expression 'I > 2\s(I)'
_cod_data_source_file jo0c00283_si_002.cif
_cod_data_source_block 181018lzm7309_32
_cod_original_cell_volume 2135.27(16)
_cod_database_code 4038142
_shelx_shelxl_version_number 2016/6
_chemical_oxdiff_formula 'C H N O s'
_shelx_space_group_comment
;
The symmetry employed for this shelxl refinement is uniquely defined
by the following loop, which should always be used as a source of
symmetry information in preference to the above space-group names.
They are only intended as comments.
;
_shelx_estimated_absorpt_t_max 0.937
_shelx_estimated_absorpt_t_min 0.928
_reflns_odcompleteness_completeness 99.58
_reflns_odcompleteness_iscentric 1
_reflns_odcompleteness_theta 26.32
_olex2_refinement_description
;
1. Fixed Uiso
 At 1.2 times of:
  All C(H) groups, All C(H,H) groups
 At 1.5 times of:
  All C(H,H,H) groups
2.a Secondary CH2 refined with riding coordinates:
 C12(H12A,H12B), C17(H17A,H17B)
2.b Aromatic/amide H refined with riding coordinates:
 C1(H1), C2(H2), C3(H3), C4(H4), C13(H13), C14(H14), C15(H15), C16(H16),
 C20(H20), C21(H21), C23(H23), C24(H24)
2.c Idealised Me refined as rotating group:
 C18(H18A,H18B,H18C), C25(H25A,H25B,H25C)
;
_olex2_submission_special_instructions 'No special instructions were received'

loop_
_space_group_symop_operation_xyz
'x, y, z'
'-x, y+1/2, -z+1/2'
'-x, -y, -z'
'x, -y-1/2, z-1/2'

loop_
_atom_site_label
_atom_site_type_symbol
_atom_site_fract_x
_atom_site_fract_y
_atom_site_fract_z
_atom_site_U_iso_or_equiv
_atom_site_adp_type
_atom_site_occupancy
_atom_site_site_symmetry_order
_atom_site_calc_flag
_atom_site_refinement_flags_posn
_atom_site_refinement_flags_adp
_atom_site_refinement_flags_occupancy
_atom_site_disorder_assembly
_atom_site_disorder_group
S1 S 0.20986(6) 0.32474(2) 0.36636(5) 0.03388(19) Uani 1 1 d . . . . .
O1 O 0.2439(3) 0.42428(8) -0.01492(16) 0.0645(6) Uani 1 1 d . . . . .
O2 O 0.35108(18) 0.31214(7) 0.30855(15) 0.0442(4) Uani 1 1 d . . . . .
O3 O 0.20222(19) 0.30231(7) 0.48212(14) 0.0441(4) Uani 1 1 d . . . . .
N1 N 0.2104(2) 0.41072(8) 0.17921(17) 0.0428(5) Uani 1 1 d . . . . .
N2 N 0.1924(2) 0.39546(8) 0.38036(16) 0.0351(4) Uani 1 1 d . . . . .
C1 C 0.2004(4) 0.54323(13) -0.0004(3) 0.0664(8) Uani 1 1 d . . . . .
H1 H 0.204507 0.526995 -0.074509 0.080 Uiso 1 1 calc R . . . .
C2 C 0.1837(5) 0.60169(14) 0.0104(3) 0.0772(10) Uani 1 1 d . . . . .
H2 H 0.177355 0.625272 -0.055979 0.093 Uiso 1 1 calc R . . . .
C3 C 0.1762(4) 0.62593(13) 0.1210(3) 0.0692(9) Uani 1 1 d . . . . .
H3 H 0.163640 0.665809 0.127953 0.083 Uiso 1 1 calc R . . . .
C4 C 0.1870(3) 0.59213(11) 0.2198(2) 0.0532(7) Uani 1 1 d . . . . .
H4 H 0.180512 0.609305 0.292787 0.064 Uiso 1 1 calc R . . . .
C5 C 0.2077(3) 0.53148(10) 0.2127(2) 0.0435(6) Uani 1 1 d . . . . .
C6 C 0.2116(3) 0.50732(11) 0.0992(2) 0.0491(6) Uani 1 1 d . . . . .
C7 C 0.2224(3) 0.44570(11) 0.0917(2) 0.0485(6) Uani 1 1 d . . . . .
C8 C 0.2063(3) 0.43480(10) 0.2871(2) 0.0354(5) Uani 1 1 d . . . . .
C9 C 0.2187(3) 0.49301(10) 0.3122(2) 0.0375(5) Uani 1 1 d . . . . .
C10 C 0.2545(3) 0.51098(10) 0.4364(2) 0.0363(5) Uani 1 1 d . . . . .
C11 C 0.2059(3) 0.47306(10) 0.5228(2) 0.0379(5) Uani 1 1 d . . . . .
C12 C 0.1133(3) 0.41986(10) 0.4794(2) 0.0419(6) Uani 1 1 d . . . . .
H12A H 0.115037 0.391588 0.542383 0.050 Uiso 1 1 calc R . . . .
H12B H -0.000718 0.429610 0.453554 0.050 Uiso 1 1 calc R . . . .
C13 C 0.3487(3) 0.55948(10) 0.4736(2) 0.0427(6) Uani 1 1 d . . . . .
H13 H 0.387043 0.584019 0.418105 0.051 Uiso 1 1 calc R . . . .
C14 C 0.3853(3) 0.57127(12) 0.5919(2) 0.0503(7) Uani 1 1 d . . . . .
H14 H 0.446235 0.604170 0.615467 0.060 Uiso 1 1 calc R . . . .
C15 C 0.3328(3) 0.53503(12) 0.6755(3) 0.0550(7) Uani 1 1 d . . . . .
H15 H 0.356202 0.543731 0.755137 0.066 Uiso 1 1 calc R . . . .
C16 C 0.2452(3) 0.48563(12) 0.6407(2) 0.0502(7) Uani 1 1 d . . . . .
H16 H 0.212273 0.460522 0.697285 0.060 Uiso 1 1 calc R . . . .
C17 C 0.2758(5) 0.36245(12) -0.0222(3) 0.0718(9) Uani 1 1 d . . . . .
H17A H 0.177452 0.340603 -0.010286 0.086 Uiso 1 1 calc R . . . .
H17B H 0.363651 0.351169 0.037857 0.086 Uiso 1 1 calc R . . . .
C18 C 0.3246(5) 0.35067(16) -0.1405(3) 0.0923(12) Uani 1 1 d . . . . .
H18A H 0.233191 0.358602 -0.198916 0.138 Uiso 1 1 calc GR . . . .
H18B H 0.356128 0.310734 -0.145582 0.138 Uiso 1 1 calc GR . . . .
H18C H 0.416069 0.375019 -0.154004 0.138 Uiso 1 1 calc GR . . . .
C19 C 0.0314(3) 0.30079(9) 0.2779(2) 0.0334(5) Uani 1 1 d . . . . .
C20 C -0.1223(3) 0.31536(11) 0.3087(2) 0.0416(6) Uani 1 1 d . . . . .
H20 H -0.131428 0.340179 0.371787 0.050 Uiso 1 1 calc R . . . .
C21 C -0.2616(3) 0.29317(11) 0.2460(2) 0.0446(6) Uani 1 1 d . . . . .
H21 H -0.364813 0.303342 0.266859 0.054 Uiso 1 1 calc R . . . .
C22 C -0.2512(3) 0.25591(10) 0.1523(2) 0.0438(6) Uani 1 1 d . . . . .
C23 C -0.0966(3) 0.24271(12) 0.1226(2) 0.0516(7) Uani 1 1 d . . . . .
H23 H -0.087420 0.218162 0.059083 0.062 Uiso 1 1 calc R . . . .
C24 C 0.0454(3) 0.26478(11) 0.1841(2) 0.0446(6) Uani 1 1 d . . . . .
H24 H 0.148612 0.255376 0.162224 0.053 Uiso 1 1 calc R . . . .
C25 C -0.4052(3) 0.23092(14) 0.0857(3) 0.0696(9) Uani 1 1 d . . . . .
H25A H -0.406646 0.189696 0.096961 0.104 Uiso 1 1 calc GR . . . .
H25B H -0.406311 0.239345 0.003297 0.104 Uiso 1 1 calc GR . . . .
H25C H -0.500566 0.247821 0.114314 0.104 Uiso 1 1 calc GR . . . .

loop_
_atom_site_aniso_label
_atom_site_aniso_U_11
_atom_site_aniso_U_22
_atom_site_aniso_U_33
_atom_site_aniso_U_23
_atom_site_aniso_U_13
_atom_site_aniso_U_12
S1 0.0309(3) 0.0308(3) 0.0401(4) 0.0031(2) 0.0049(2) 0.0010(2)
O1 0.1140(16) 0.0445(11) 0.0376(11) 0.0010(8) 0.0192(10) 0.0038(10)
O2 0.0326(8) 0.0413(10) 0.0597(11) -0.0005(8) 0.0096(7) 0.0016(7)
O3 0.0474(9) 0.0419(10) 0.0418(10) 0.0120(8) 0.0003(7) 0.0010(7)
N1 0.0578(12) 0.0346(11) 0.0365(12) -0.0006(9) 0.0075(9) -0.0001(9)
N2 0.0432(10) 0.0293(10) 0.0337(11) 0.0002(8) 0.0085(8) -0.0006(8)
C1 0.105(2) 0.0484(18) 0.0462(18) 0.0101(13) 0.0111(16) -0.0040(16)
C2 0.123(3) 0.051(2) 0.057(2) 0.0213(15) 0.0076(19) -0.0022(18)
C3 0.102(2) 0.0369(16) 0.068(2) 0.0106(15) 0.0026(17) 0.0024(15)
C4 0.0692(17) 0.0344(14) 0.0553(17) 0.0032(12) 0.0036(13) -0.0006(12)
C5 0.0499(14) 0.0331(14) 0.0477(16) 0.0041(11) 0.0061(11) 0.0008(11)
C6 0.0654(16) 0.0397(15) 0.0419(15) 0.0046(12) 0.0054(12) -0.0007(12)
C7 0.0682(16) 0.0400(15) 0.0386(15) 0.0001(12) 0.0116(12) -0.0006(12)
C8 0.0387(12) 0.0325(13) 0.0352(13) 0.0016(10) 0.0051(9) 0.0012(10)
C9 0.0404(12) 0.0320(13) 0.0404(14) -0.0008(10) 0.0060(10) 0.0008(10)
C10 0.0334(11) 0.0327(12) 0.0430(14) -0.0029(10) 0.0050(10) 0.0042(10)
C11 0.0386(12) 0.0358(13) 0.0401(14) -0.0038(10) 0.0086(10) 0.0057(10)
C12 0.0488(14) 0.0382(14) 0.0413(14) -0.0011(11) 0.0161(11) 0.0003(11)
C13 0.0388(12) 0.0393(14) 0.0501(16) -0.0040(12) 0.0047(11) 0.0011(10)
C14 0.0407(13) 0.0484(16) 0.0608(18) -0.0175(14) 0.0019(12) -0.0004(11)
C15 0.0599(16) 0.0602(19) 0.0433(16) -0.0168(14) -0.0009(12) 0.0038(14)
C16 0.0574(15) 0.0508(16) 0.0438(16) -0.0040(12) 0.0113(12) 0.0034(12)
C17 0.124(3) 0.0425(17) 0.0510(19) -0.0028(13) 0.0207(18) 0.0052(17)
C18 0.149(3) 0.064(2) 0.070(2) -0.0107(18) 0.038(2) 0.010(2)
C19 0.0343(11) 0.0283(12) 0.0381(13) 0.0025(10) 0.0066(9) 0.0008(9)
C20 0.0362(12) 0.0465(15) 0.0429(15) -0.0076(11) 0.0069(10) 0.0027(10)
C21 0.0301(12) 0.0505(16) 0.0538(16) -0.0041(12) 0.0068(10) 0.0024(11)
C22 0.0410(13) 0.0368(14) 0.0522(16) -0.0018(11) -0.0004(11) -0.0036(10)
C23 0.0507(15) 0.0512(16) 0.0532(17) -0.0201(13) 0.0064(12) -0.0015(12)
C24 0.0373(13) 0.0459(15) 0.0520(16) -0.0101(12) 0.0113(11) 0.0030(11)
C25 0.0518(16) 0.071(2) 0.081(2) -0.0245(17) -0.0126(15) -0.0006(14)

loop_
_atom_type_symbol
_atom_type_description
_atom_type_scat_dispersion_real
_atom_type_scat_dispersion_imag
_atom_type_scat_source
C C 0.0033 0.0016 'International Tables Vol C Tables 4.2.6.8 and 6.1.1.4'
H H 0.0000 0.0000 'International Tables Vol C Tables 4.2.6.8 and 6.1.1.4'
N N 0.0061 0.0033 'International Tables Vol C Tables 4.2.6.8 and 6.1.1.4'
O O 0.0106 0.0060 'International Tables Vol C Tables 4.2.6.8 and 6.1.1.4'
S S 0.1246 0.1234 'International Tables Vol C Tables 4.2.6.8 and 6.1.1.4'

loop_
_geom_angle_atom_site_label_1
_geom_angle_atom_site_label_2
_geom_angle_atom_site_label_3
_geom_angle
_geom_angle_site_symmetry_1
_geom_angle_site_symmetry_3
_geom_angle_publ_flag
O2 S1 O3 118.61(10) . . ?
O2 S1 N2 109.34(9) . . ?
O2 S1 C19 109.22(10) . . ?
O3 S1 N2 104.81(10) . . ?
O3 S1 C19 107.32(10) . . ?
N2 S1 C19 106.93(10) . . ?
C7 O1 C17 117.1(2) . . ?
C7 N1 C8 117.2(2) . . ?
C8 N2 S1 123.20(15) . . ?
C8 N2 C12 114.33(18) . . ?
C12 N2 S1 120.15(15) . . ?
C2 C1 H1 119.7 . . ?
C2 C1 C6 120.6(3) . . ?
C6 C1 H1 119.7 . . ?
C1 C2 H2 120.1 . . ?
C1 C2 C3 119.7(3) . . ?
C3 C2 H2 120.1 . . ?
C2 C3 H3 119.5 . . ?
C4 C3 C2 121.1(3) . . ?
C4 C3 H3 119.5 . . ?
C3 C4 H4 119.5 . . ?
C3 C4 C5 121.0(3) . . ?
C5 C4 H4 119.5 . . ?
C4 C5 C6 117.2(2) . . ?
C4 C5 C9 124.3(2) . . ?
C6 C5 C9 118.4(2) . . ?
C1 C6 C5 120.3(2) . . ?
C1 C6 C7 122.6(2) . . ?
C5 C6 C7 117.1(2) . . ?
O1 C7 C6 115.8(2) . . ?
N1 C7 O1 119.9(2) . . ?
N1 C7 C6 124.3(2) . . ?
N1 C8 N2 115.75(19) . . ?
N1 C8 C9 125.5(2) . . ?
C9 C8 N2 118.7(2) . . ?
C5 C9 C10 125.1(2) . . ?
C8 C9 C5 116.2(2) . . ?
C8 C9 C10 118.5(2) . . ?
C11 C10 C9 117.3(2) . . ?
C13 C10 C9 124.1(2) . . ?
C13 C10 C11 118.2(2) . . ?
C10 C11 C12 116.7(2) . . ?
C16 C11 C10 120.1(2) . . ?
C16 C11 C12 123.3(2) . . ?
N2 C12 C11 108.61(18) . . ?
N2 C12 H12A 110.0 . . ?
N2 C12 H12B 110.0 . . ?
C11 C12 H12A 110.0 . . ?
C11 C12 H12B 110.0 . . ?
H12A C12 H12B 108.3 . . ?
C10 C13 H13 119.7 . . ?
C14 C13 C10 120.5(2) . . ?
C14 C13 H13 119.7 . . ?
C13 C14 H14 119.6 . . ?
C15 C14 C13 120.8(2) . . ?
C15 C14 H14 119.6 . . ?
C14 C15 H15 120.2 . . ?
C14 C15 C16 119.6(3) . . ?
C16 C15 H15 120.2 . . ?
C11 C16 H16 119.6 . . ?
C15 C16 C11 120.7(3) . . ?
C15 C16 H16 119.6 . . ?
O1 C17 H17A 110.2 . . ?
O1 C17 H17B 110.2 . . ?
O1 C17 C18 107.6(2) . . ?
H17A C17 H17B 108.5 . . ?
C18 C17 H17A 110.2 . . ?
C18 C17 H17B 110.2 . . ?
C17 C18 H18A 109.5 . . ?
C17 C18 H18B 109.5 . . ?
C17 C18 H18C 109.5 . . ?
H18A C18 H18B 109.5 . . ?
H18A C18 H18C 109.5 . . ?
H18B C18 H18C 109.5 . . ?
C20 C19 S1 119.47(18) . . ?
C24 C19 S1 120.10(16) . . ?
C24 C19 C20 120.3(2) . . ?
C19 C20 H20 120.1 . . ?
C21 C20 C19 119.9(2) . . ?
C21 C20 H20 120.1 . . ?
C20 C21 H21 119.4 . . ?
C20 C21 C22 121.1(2) . . ?
C22 C21 H21 119.4 . . ?
C21 C22 C25 120.5(2) . . ?
C23 C22 C21 117.8(2) . . ?
C23 C22 C25 121.6(2) . . ?
C22 C23 H23 119.0 . . ?
C22 C23 C24 122.1(2) . . ?
C24 C23 H23 119.0 . . ?
C19 C24 C23 118.8(2) . . ?
C19 C24 H24 120.6 . . ?
C23 C24 H24 120.6 . . ?
C22 C25 H25A 109.5 . . ?
C22 C25 H25B 109.5 . . ?
C22 C25 H25C 109.5 . . ?
H25A C25 H25B 109.5 . . ?
H25A C25 H25C 109.5 . . ?
H25B C25 H25C 109.5 . . ?

loop_
_geom_bond_atom_site_label_1
_geom_bond_atom_site_label_2
_geom_bond_distance
_geom_bond_site_symmetry_2
_geom_bond_publ_flag
S1 O2 1.4205(16) . ?
S1 O3 1.4281(17) . ?
S1 N2 1.6470(19) . ?
S1 C19 1.764(2) . ?
O1 C7 1.345(3) . ?
O1 C17 1.454(3) . ?
N1 C7 1.297(3) . ?
N1 C8 1.356(3) . ?
N2 C8 1.413(3) . ?
N2 C12 1.476(3) . ?
C1 H1 0.9300 . ?
C1 C2 1.362(4) . ?
C1 C6 1.402(4) . ?
C2 H2 0.9300 . ?
C2 C3 1.390(4) . ?
C3 H3 0.9300 . ?
C3 C4 1.366(4) . ?
C4 H4 0.9300 . ?
C4 C5 1.413(3) . ?
C5 C6 1.416(4) . ?
C5 C9 1.437(3) . ?
C6 C7 1.427(4) . ?
C8 C9 1.374(3) . ?
C9 C10 1.475(3) . ?
C10 C11 1.409(3) . ?
C10 C13 1.396(3) . ?
C11 C12 1.496(3) . ?
C11 C16 1.380(3) . ?
C12 H12A 0.9700 . ?
C12 H12B 0.9700 . ?
C13 H13 0.9300 . ?
C13 C14 1.379(4) . ?
C14 H14 0.9300 . ?
C14 C15 1.373(4) . ?
C15 H15 0.9300 . ?
C15 C16 1.379(4) . ?
C16 H16 0.9300 . ?
C17 H17A 0.9700 . ?
C17 H17B 0.9700 . ?
C17 C18 1.476(4) . ?
C18 H18A 0.9600 . ?
C18 H18B 0.9600 . ?
C18 H18C 0.9600 . ?
C19 C20 1.381(3) . ?
C19 C24 1.371(3) . ?
C20 H20 0.9300 . ?
C20 C21 1.372(3) . ?
C21 H21 0.9300 . ?
C21 C22 1.383(3) . ?
C22 C23 1.376(3) . ?
C22 C25 1.507(3) . ?
C23 H23 0.9300 . ?
C23 C24 1.382(3) . ?
C24 H24 0.9300 . ?
C25 H25A 0.9600 . ?
C25 H25B 0.9600 . ?
C25 H25C 0.9600 . ?
